data_4021764
loop_
_publ_author_name
'Yoshikazu Sasaki'
'Ayumu Niida'
'Takashi Tsuji'
'Akira Shigenaga'
'Nobutaka Fujii'
'Akira Otaka'

_publ_section_title
;
 Stereoselective Synthesis of (Z)-Alkene-Containing Proline
 Dipeptide Mimetics
;
_journal_name_full 'Journal of Organic Chemistry'
_journal_page_first 4969
_journal_page_last 4979
_journal_paper_doi 10.1021/jo0606002
_journal_volume 71
_journal_year 2006
_chemical_formula_moiety 'C9 H13 N O '
_chemical_formula_sum 'C9 H13 N O'
_chemical_formula_weight 151.21
_space_group_IT_number 19
_space_group_name_Hall 'P 2ac 2ab'
_space_group_name_H-M_alt 'P 21 21 21'
_symmetry_cell_setting orthorhombic
_symmetry_Int_Tables_number 19
_symmetry_space_group_name_Hall 'P 2ac 2ab'
_symmetry_space_group_name_H-M 'P 21 21 21'
_audit_creation_date 2005-12-02
_audit_creation_method 'by CrystalStructure 3.6.0'
_cell_angle_alpha 90
_cell_angle_beta 90
_cell_angle_gamma 90
_cell_formula_units_Z 4
_cell_length_a 5.209(1)
_cell_length_b 8.188(2)
_cell_length_c 18.667(6)
_cell_measurement_reflns_used 10542
_cell_measurement_temperature 93.1
_cell_measurement_theta_max 27.4
_cell_measurement_theta_min 4.0
_cell_volume 796.1(4)
_computing_cell_refinement PROCESS-AUTO
_computing_data_collection PROCESS-AUTO
_computing_data_reduction CrystalStructure
_computing_publication_material 'CrystalStructure 3.6.0'
_computing_structure_refinement CRYSTALS
_computing_structure_solution SIR97
_diffrn_detector_area_resol_mean 10.00
_diffrn_measured_fraction_theta_full 0.9937
_diffrn_measured_fraction_theta_max 0.9937
_diffrn_measurement_device_type 'Rigaku RAXIS-RAPID'
_diffrn_measurement_method \w
_diffrn_radiation_type 'Mo K\a'
_diffrn_radiation_wavelength 0.7107
_diffrn_reflns_av_R_equivalents 0.055
_diffrn_reflns_limit_h_max 6
_diffrn_reflns_limit_h_min -6
_diffrn_reflns_limit_k_max 10
_diffrn_reflns_limit_k_min -10
_diffrn_reflns_limit_l_max 24
_diffrn_reflns_limit_l_min -24
_diffrn_reflns_number 6718
_diffrn_reflns_theta_full 27.47
_diffrn_reflns_theta_max 27.47
_exptl_absorpt_coefficient_mu 0.082
_exptl_absorpt_correction_type none
_exptl_crystal_colour colorless
_exptl_crystal_density_diffrn 1.261
_exptl_crystal_density_method 'not measured'
_exptl_crystal_description platelet
_exptl_crystal_F_000 328.00
_exptl_crystal_size_max 0.30
_exptl_crystal_size_mid 0.30
_exptl_crystal_size_min 0.20
_refine_diff_density_max 2.01
_refine_diff_density_min -1.17
_refine_ls_extinction_method none
_refine_ls_goodness_of_fit_ref 1.016
_refine_ls_hydrogen_treatment refall
_refine_ls_number_parameters 113
_refine_ls_number_reflns 6680
_refine_ls_R_factor_gt 0.0570
_refine_ls_shift/su_max 0.0000
_refine_ls_structure_factor_coef Fsqd
_refine_ls_weighting_details 'w = 1/[0.0025Fo^2^ + 1.0000\s(Fo^2^)]/(4Fo^2^)'
_refine_ls_weighting_scheme calc
_refine_ls_wR_factor_ref 0.1560
_reflns_number_gt 5327
_reflns_number_total 6681
_reflns_threshold_expression F^2^>2.0\s(F^2^)
_cod_data_source_file jo0606002si20060320_075121.cif
_cod_original_formula_sum 'C9 H13 N O '
_cod_database_code 4021764

loop_
_symmetry_equiv_pos_site_id
_symmetry_equiv_pos_as_xyz
1 +X,+Y,+Z
2 1/2+X,1/2-Y,-Z
3 -X,1/2+Y,1/2-Z
4 1/2-X,-Y,1/2+Z

loop_
_atom_site_label
_atom_site_type_symbol
_atom_site_fract_x
_atom_site_fract_y
_atom_site_fract_z
_atom_site_U_iso_or_equiv
_atom_site_adp_type
_atom_site_occupancy
_atom_site_symmetry_multiplicity
_atom_site_calc_flag
_atom_site_refinement_flags
O(1) O 0.4321(2) 0.2755(1) 0.75086(6) 0.0224(2) Uani 1.00 1 d .
N(2) N 0.3133(2) 0.4956(1) 0.68545(6) 0.0196(3) Uani 1.00 1 d .
C(3) C -0.0646(2) 0.3216(2) 0.61257(7) 0.0190(3) Uani 1.00 1 d .
C(4) C 0.0499(2) 0.2495(1) 0.67967(7) 0.0178(3) Uani 1.00 1 d .
C(5) C 0.3363(3) 0.6806(2) 0.58314(8) 0.0233(3) Uani 1.00 1 d .
C(6) C 0.1573(3) 0.5868(2) 0.63256(8) 0.0192(3) Uani 1.00 1 d .
C(7) C 0.2820(2) 0.3404(2) 0.70751(7) 0.0175(3) Uani 1.00 1 d .
C(8) C -0.0140(2) 0.4727(2) 0.59111(8) 0.0200(3) Uani 1.00 1 d .
C(9) C -0.1575(3) 0.0309(2) 0.61769(8) 0.0241(4) Uani 1.00 1 d .
C(10) C 0.0893(3) 0.0692(2) 0.65947(9) 0.0229(4) Uani 1.00 1 d .
C(11) C -0.2162(3) 0.1896(2) 0.57502(8) 0.0251(4) Uani 1.00 1 d .
H(1) H -0.0731 0.2665 0.7188 0.022 Uiso 1.00 1 c R
H(2) H 0.1194 -0.0047 0.7016 0.027 Uiso 1.00 1 c R
H(3) H 0.2374 0.0773 0.6276 0.028 Uiso 1.00 1 c R
H(4) H -0.3138 -0.0020 0.6531 0.029 Uiso 1.00 1 c R
H(5) H -0.1609 0.1722 0.5272 0.030 Uiso 1.00 1 c R
H(6) H -0.1258 -0.0750 0.5941 0.030 Uiso 1.00 1 c R
H(7) H -0.3939 0.2012 0.5752 0.031 Uiso 1.00 1 c R
H(8) H -0.0663 0.5203 0.5437 0.024 Uiso 1.00 1 c R
H(9) H 0.0636 0.6615 0.6630 0.023 Uiso 1.00 1 c R
H(10) H 0.2462 0.7437 0.5414 0.029 Uiso 1.00 1 c R
H(11) H 0.4442 0.6107 0.5514 0.028 Uiso 1.00 1 c R
H(12) H 0.4562 0.7537 0.6104 0.028 Uiso 1.00 1 c R
H(13) H 0.4432 0.5488 0.7087 0.024 Uiso 1.00 1 c R

loop_
_atom_site_aniso_label
_atom_site_aniso_U_11
_atom_site_aniso_U_22
_atom_site_aniso_U_33
_atom_site_aniso_U_12
_atom_site_aniso_U_13
_atom_site_aniso_U_23
O(1) 0.0228(5) 0.0183(5) 0.0262(5) 0.0008(4) -0.0036(4) 0.0022(4)
N(2) 0.0198(5) 0.0168(6) 0.0223(6) -0.0018(5) -0.0034(5) -0.0006(5)
C(3) 0.0160(6) 0.0193(7) 0.0218(7) 0.0003(5) 0.0014(5) 0.0002(6)
C(4) 0.0168(6) 0.0162(7) 0.0204(7) -0.0001(5) 0.0014(5) 0.0009(5)
C(5) 0.0272(7) 0.0209(7) 0.0218(7) -0.0054(6) -0.0007(6) 0.0035(6)
C(6) 0.0218(6) 0.0152(6) 0.0205(7) 0.0014(5) -0.0000(6) -0.0004(6)
C(7) 0.0195(6) 0.0151(6) 0.0180(7) 0.0014(5) 0.0007(5) -0.0027(5)
C(8) 0.0193(6) 0.0201(7) 0.0205(7) 0.0012(5) -0.0016(5) 0.0014(6)
C(9) 0.0251(7) 0.0190(7) 0.0284(8) -0.0042(6) -0.0011(6) -0.0024(6)
C(10) 0.0214(6) 0.0157(7) 0.0316(8) -0.0010(5) 0.0004(6) -0.0014(6)
C(11) 0.0246(7) 0.0266(8) 0.0242(7) -0.0080(6) -0.0026(6) 0.0021(6)

loop_
_atom_type_symbol
_atom_type_description
_atom_type_scat_dispersion_real
_atom_type_scat_dispersion_imag
_atom_type_scat_source
C C 0.003 0.002
;
International Tables for Crystallography
(1992, Vol. C, Tables 4.2.6.8 and 6.1.1.4)
;
H H 0.000 0.000
;
International Tables for Crystallography
(1992, Vol. C, Table 6.1.1.4)
;
N N 0.006 0.003
;
International Tables for Crystallography
(1992, Vol. C, Tables 4.2.6.8 and 6.1.1.4)
;
O O 0.011 0.006
;
International Tables for Crystallography
(1992, Vol. C, Tables 4.2.6.8 and 6.1.1.4)
;

loop_
_geom_angle_atom_site_label_1
_geom_angle_atom_site_label_2
_geom_angle_atom_site_label_3
_geom_angle
O(1) C(7) N(2) 121.7(1)
O(1) C(7) C(4) 121.0(1)
C(7) N(2) C(6) 127.9(1)
N(2) C(6) C(5) 108.8(1)
N(2) C(6) C(8) 110.8(1)
N(2) C(7) C(4) 117.2(1)
C(3) C(4) C(7) 114.1(1)
C(3) C(4) C(10) 103.0(1)
C(8) C(3) C(4) 122.5(1)
C(11) C(3) C(4) 108.2(1)
C(3) C(8) C(6) 122.8(1)
C(11) C(3) C(8) 129.1(1)
C(3) C(11) C(9) 104.9(1)
C(10) C(4) C(7) 116.8(1)
C(4) C(10) C(9) 102.1(1)
C(5) C(6) C(8) 111.4(1)
C(11) C(9) C(10) 104.7(1)
H(13) N(2) C(6) 118.8343
N(2) C(6) H(9) 101.7734
H(13) N(2) C(7) 113.2268
C(3) C(4) H(1) 107.7179
C(3) C(8) H(8) 125.0375
C(3) C(11) H(5) 112.6429
C(3) C(11) H(7) 116.4049
H(1) C(4) C(7) 101.3127
H(1) C(4) C(10) 113.9480
C(4) C(10) H(2) 114.0159
C(4) C(10) H(3) 100.9573
C(5) C(6) H(9) 110.2925
H(10) C(5) C(6) 115.2097
H(11) C(5) C(6) 114.5630
H(12) C(5) C(6) 112.0256
H(11) C(5) H(10) 95.3927
H(12) C(5) H(10) 111.3075
H(12) C(5) H(11) 107.0478
C(6) C(8) H(8) 111.8422
H(9) C(6) C(8) 113.2963
C(9) C(10) H(2) 113.8973
C(9) C(10) H(3) 111.4726
H(4) C(9) C(10) 111.7199
H(6) C(9) C(10) 105.4495
H(4) C(9) C(11) 111.8923
C(9) C(11) H(5) 107.3094
H(6) C(9) C(11) 122.6145
C(9) C(11) H(7) 106.2547
H(6) C(9) H(4) 100.3262
H(3) C(10) H(2) 113.2058
H(7) C(11) H(5) 108.6798

loop_
_geom_bond_atom_site_label_1
_geom_bond_atom_site_label_2
_geom_bond_distance
O(1) C(7) 1.244(2)
N(2) C(6) 1.481(2)
N(2) C(7) 1.346(2)
C(3) C(4) 1.508(2)
C(3) C(8) 1.326(2)
C(3) C(11) 1.511(2)
C(4) C(7) 1.512(2)
C(4) C(10) 1.537(2)
C(5) C(6) 1.520(2)
C(6) C(8) 1.506(2)
C(9) C(10) 1.536(2)
C(9) C(11) 1.554(2)
N(2) H(13) 0.9145
C(4) H(1) 0.9817
C(5) H(10) 1.0457
C(5) H(11) 0.9974
C(5) H(12) 1.0032
C(6) H(9) 0.9667
C(8) H(8) 1.0047
C(9) H(4) 1.0831
C(9) H(6) 0.9864
C(10) H(2) 1.0055
C(10) H(3) 0.9759
C(11) H(5) 0.9490
C(11) H(7) 0.9305

loop_
_geom_contact_atom_site_label_1
_geom_contact_atom_site_label_2
_geom_contact_distance
_geom_contact_site_symmetry_2
O(1) N(2) 2.263(1) .
O(1) C(4) 2.403(2) .
O(1) C(4) 3.488(2) 65501
O(1) C(10) 2.992(2) .
N(2) C(3) 2.785(2) .
N(2) C(4) 2.440(2) .
N(2) C(5) 2.441(2) .
N(2) C(8) 2.458(2) .
C(3) C(6) 2.488(2) .
C(3) C(7) 2.535(2) .
C(3) C(9) 2.431(2) .
C(3) C(10) 2.383(2) .
C(4) O(1) 3.488(2) 45501
C(4) C(6) 2.952(2) .
C(4) C(8) 2.487(2) .
C(4) C(9) 2.389(2) .
C(4) C(11) 2.445(2) .
C(5) C(8) 2.500(2) .
C(6) C(7) 2.540(2) .
C(7) C(8) 2.876(2) .
C(7) C(10) 2.596(2) .
C(8) C(10) 3.582(2) .
C(8) C(11) 2.564(2) .
C(10) C(11) 2.447(2) .
O(1) H(1) 2.6997 .
O(1) H(1) 2.6468 65501
O(1) H(2) 2.9599 .
O(1) H(3) 2.9922 .
O(1) H(4) 3.2004 65501
O(1) H(7) 3.4563 65501
O(1) H(13) 2.3729 .
N(2) H(1) 2.8211 .
N(2) H(7) 3.5174 65501
N(2) H(8) 3.3093 .
N(2) H(9) 1.9267 .
N(2) H(10) 3.3878 .
N(2) H(11) 2.7592 .
N(2) H(12) 2.6421 .
C(3) H(1) 2.0345 .
C(3) H(2) 3.2898 .
C(3) H(3) 2.5605 .
C(3) H(4) 3.0460 .
C(3) H(5) 2.0709 .
C(3) H(6) 3.2811 .
C(3) H(7) 2.0976 .
C(3) H(8) 2.0734 .
C(3) H(9) 3.0126 .
C(4) H(2) 2.1518 .
C(4) H(3) 1.9708 .
C(4) H(4) 2.8414 .
C(4) H(5) 3.1158 .
C(4) H(6) 3.2320 .
C(4) H(7) 3.0503 .
C(4) H(7) 3.5148 65501
C(4) H(8) 3.4243 .
C(4) H(9) 3.3886 .
C(4) H(13) 3.2401 .
C(5) H(2) 3.5786 56501
C(5) H(3) 3.3914 56501
C(5) H(4) 3.4320 66501
C(5) H(6) 3.1368 56501
C(5) H(6) 3.4487 66501
C(5) H(8) 2.5813 .
C(5) H(8) 3.4567 65501
C(5) H(9) 2.0652 .
C(5) H(13) 2.6401 .
C(6) H(1) 3.3034 .
C(6) H(2) 3.5897 56501
C(6) H(6) 3.2181 56501
C(6) H(8) 2.0985 .
C(6) H(10) 2.1814 .
C(6) H(11) 2.1369 .
C(6) H(12) 2.1121 .
C(6) H(13) 2.0823 .
C(7) H(1) 1.9575 .
C(7) H(1) 3.4198 65501
C(7) H(2) 2.9519 .
C(7) H(3) 2.6302 .
C(7) H(7) 3.2017 65501
C(7) H(9) 2.9826 .
C(7) H(13) 1.9021 .
C(8) H(1) 2.9372 .
C(8) H(3) 3.5579 .
C(8) H(5) 2.8390 .
C(8) H(7) 2.9904 .
C(8) H(9) 2.0868 .
C(8) H(10) 2.7606 .
C(8) H(11) 3.1290 45501
C(8) H(11) 2.7426 .
C(8) H(12) 3.3796 .
C(8) H(13) 3.2985 .
C(9) H(1) 2.7341 .
C(9) H(2) 2.1495 .
C(9) H(3) 3.1803 45501
C(9) H(3) 2.0995 .
C(9) H(5) 2.0478 .
C(9) H(7) 2.0225 .
C(9) H(9) 3.3453 54501
C(9) H(10) 3.4612 54501
C(9) H(12) 3.0367 44501
C(10) H(1) 2.1331 .
C(10) H(4) 2.1823 .
C(10) H(4) 3.1656 65501
C(10) H(5) 2.9167 .
C(10) H(6) 2.0343 .
C(10) H(7) 3.1587 .
C(10) H(7) 3.3001 65501
C(10) H(9) 3.3418 54501
C(10) H(10) 3.5540 54501
C(10) H(12) 3.3417 54501
C(11) H(1) 2.8560 .
C(11) H(2) 3.3425 .
C(11) H(3) 3.1482 45501
C(11) H(3) 2.7187 .
C(11) H(4) 2.2008 .
C(11) H(6) 2.2451 .
C(11) H(8) 2.8783 .
H(1) O(1) 2.6468 45501
H(1) C(7) 3.4198 45501
H(2) C(5) 3.5786 54501
H(2) C(6) 3.5897 54501
H(3) C(5) 3.3914 54501
H(3) C(9) 3.1803 65501
H(3) C(11) 3.1482 65501
H(4) O(1) 3.2004 45501
H(4) C(5) 3.4320 44501
H(4) C(10) 3.1656 45501
H(6) C(5) 3.4487 44501
H(6) C(5) 3.1368 54501
H(6) C(6) 3.2181 54501
H(7) O(1) 3.4563 45501
H(7) N(2) 3.5174 45501
H(7) C(4) 3.5148 45501
H(7) C(7) 3.2017 45501
H(7) C(10) 3.3001 45501
H(8) C(5) 3.4567 45501
H(9) C(9) 3.3453 56501
H(9) C(10) 3.3418 56501
H(10) C(9) 3.4612 56501
H(10) C(10) 3.5540 56501
H(11) C(8) 3.1290 65501
H(12) C(9) 3.0367 66501
H(12) C(10) 3.3417 56501

loop_
_geom_torsion_atom_site_label_1
_geom_torsion_atom_site_label_2
_geom_torsion_atom_site_label_3
_geom_torsion_atom_site_label_4
_geom_torsion
C(7) N(2) C(6) C(5) -136.2(1)
C(7) N(2) C(6) C(8) -13.4(2)
C(6) N(2) C(7) O(1) 177.6(1)
C(6) N(2) C(7) C(4) -4.8(2)
C(8) C(3) C(4) C(7) -17.4(2)
C(8) C(3) C(4) C(10) -145.1(1)
C(11) C(3) C(4) C(7) 157.7(1)
C(11) C(3) C(4) C(10) 30.1(1)
C(4) C(3) C(8) C(6) -1.4(2)
C(11) C(3) C(8) C(6) -175.4(1)
C(4) C(3) C(11) C(9) -7.0(1)
C(8) C(3) C(11) C(9) 167.7(1)
C(3) C(4) C(7) O(1) -162.4(1)
C(3) C(4) C(7) N(2) 20.0(2)
C(10) C(4) C(7) O(1) -42.2(2)
C(10) C(4) C(7) N(2) 140.1(1)
C(3) C(4) C(10) C(9) -40.9(1)
C(7) C(4) C(10) C(9) -166.8(1)
N(2) C(6) C(8) C(3) 16.4(2)
C(5) C(6) C(8) C(3) 137.7(1)
C(11) C(9) C(10) C(4) 36.9(1)
C(10) C(9) C(11) C(3) -18.9(1)

loop_
_cod_related_entry_id
_cod_related_entry_database
_cod_related_entry_code
1 ChemSpider 9854577
